data_7702432
loop_
_publ_author_name
'Benelli, Cristiano'
'Murrie, Mark'
'Parsons, Simon'
'Winpenny, Richard E. P.'

_publ_section_title
;
 Synthesis, structural and magnetic characterisation of a new Mn--Gd
 pivalate: preparation from a pre-formed hexanuclear
 cluster&#x200A;&#x2020;
;
_journal_issue 23
_journal_name_full 'Journal of the Chemical Society, Dalton Transactions'
_journal_page_first 4125
_journal_paper_doi 10.1039/a907977g
_journal_year 1999
_chemical_formula_moiety '[Dy2Mn2(tma)8(Htma)2O2MeOH)2]CH2Cl2'
_chemical_formula_sum 'C53 H102 Cl2 Dy2 Mn2 O24'
_chemical_formula_weight 1629.13
_space_group_IT_number 15
_space_group_name_Hall '-I 2ya'
_space_group_name_H-M_alt 'I 1 2/a 1'
_symmetry_cell_setting monoclinic
_symmetry_space_group_name_H-M 'I 1 2/a 1'
_atom_sites_solution_hydrogens geom
_atom_sites_solution_primary 'Isostructural with Gd analogue'
_audit_creation_method SHELXL-97
_cell_angle_alpha 90.00
_cell_angle_beta 108.15(3)
_cell_angle_gamma 90.00
_cell_formula_units_Z 4
_cell_length_a 22.641(9)
_cell_length_b 13.418(4)
_cell_length_c 24.024(8)
_cell_measurement_reflns_used 52
_cell_measurement_temperature 200(2)
_cell_measurement_theta_max 15
_cell_measurement_theta_min 10
_cell_volume 6935(4)
_computing_cell_refinement 'Stoe DIF4'
_computing_data_collection 'Stoe DIF4'
_computing_data_reduction 'Stoe REDU4'
_computing_molecular_graphics SHELXTL
_computing_structure_refinement 'SHELXL-97 (Sheldrick, 1997)'
_diffrn_ambient_temperature 200(2)
_diffrn_measured_fraction_theta_full 0.474
_diffrn_measured_fraction_theta_max 0.474
_diffrn_measurement_method 'Omega-theta with learnt profile (Clegg)'
_diffrn_radiation_monochromator graphite
_diffrn_radiation_source 'fine-focus sealed tube'
_diffrn_radiation_type MoK\a
_diffrn_radiation_wavelength 0.71073
_diffrn_reflns_av_R_equivalents 0.0349
_diffrn_reflns_av_sigmaI/netI 0.0449
_diffrn_reflns_limit_h_max 26
_diffrn_reflns_limit_h_min -27
_diffrn_reflns_limit_k_max 15
_diffrn_reflns_limit_k_min -2
_diffrn_reflns_limit_l_max 28
_diffrn_reflns_limit_l_min -2
_diffrn_reflns_number 9726
_diffrn_reflns_theta_full 25.10
_diffrn_reflns_theta_max 25.10
_diffrn_reflns_theta_min 2.73
_diffrn_standards_decay_% 2
_diffrn_standards_interval_time 60
_diffrn_standards_number 3
_exptl_absorpt_coefficient_mu 2.633
_exptl_absorpt_correction_T_max 0.289
_exptl_absorpt_correction_T_min 0.251
_exptl_absorpt_correction_type Psi-scans
_exptl_crystal_colour Orange
_exptl_crystal_density_diffrn 1.560
_exptl_crystal_density_method 'not measured'
_exptl_crystal_description block
_exptl_crystal_F_000 3312
_exptl_crystal_size_max 0.27
_exptl_crystal_size_mid 0.19
_exptl_crystal_size_min 0.16
_refine_diff_density_max 0.574
_refine_diff_density_min -0.606
_refine_diff_density_rms 0.102
_refine_ls_extinction_method none
_refine_ls_goodness_of_fit_ref 1.042
_refine_ls_hydrogen_treatment Riding
_refine_ls_matrix_type full
_refine_ls_number_parameters 375
_refine_ls_number_reflns 6135
_refine_ls_number_restraints 0
_refine_ls_restrained_S_all 1.042
_refine_ls_R_factor_all 0.0476
_refine_ls_R_factor_gt 0.0327
_refine_ls_shift/su_max 0.009
_refine_ls_shift/su_mean 0.001
_refine_ls_structure_factor_coef Fsqd
_refine_ls_weighting_details 'calc w=1/[\s^2^(Fo^2^)+(0.0189P)^2^+26.4775P] where P=(Fo^2^+2Fc^2^)/3'
_refine_ls_wR_factor_gt 0.0619
_refine_ls_wR_factor_ref 0.0687
_reflns_number_gt 5010
_reflns_number_total 6135
_reflns_threshold_expression >2sigma(I)
_cod_data_source_file 907977g.txt
_cod_data_source_block dymm88
_cod_depositor_comments
;
The following automatic conversions were performed:

data item '_symmetry_cell_setting' value 'Monoclinic' was changed to
'monoclinic' in accordance with the
/home/saulius/struct/COD-crude-data/automatic-downloads/DataCite-retrospective/RSC/depositions/lib/dictionaries/cif_core.dic
dictionary named 'cif_core.dic' version 2.4.2 last updated on
2011-04-26.

data item '_atom_sites_solution_hydrogens' value 'Geometric' was
changed to 'geom'.

Automatic conversion script
Id: cif_fix_values 6909 2019-04-08 15:41:33Z antanas 
;
_cod_original_sg_symbol_H-M I2/a
_cod_database_code 7702432

loop_
_symmetry_equiv_pos_as_xyz
'x, y, z'
'-x+1/2, y, -z'
'x+1/2, y+1/2, z+1/2'
'-x+1, y+1/2, -z+1/2'
'-x, -y, -z'
'x-1/2, -y, z'
'-x+1/2, -y+1/2, -z+1/2'
'x, -y+1/2, z+1/2'

loop_
_atom_site_label
_atom_site_type_symbol
_atom_site_fract_x
_atom_site_fract_y
_atom_site_fract_z
_atom_site_U_iso_or_equiv
_atom_site_adp_type
_atom_site_occupancy
_atom_site_calc_flag
_atom_site_refinement_flags
Dy1 Dy 0.218854(9) 0.301918(16) 0.116821(9) 0.01818(7) Uani 1 d .
Mn1 Mn 0.26727(3) 0.15112(5) 0.23884(3) 0.01717(15) Uani 1 d .
O1 O 0.20505(11) 0.2470(2) 0.20391(11) 0.0156(6) Uani 1 d .
O1M O 0.18042(14) 0.3361(2) 0.01494(13) 0.0286(8) Uani 1 d .
H1M1 H 0.2170 0.3509 0.0020 0.034 Uiso 0.50 calc PR
H1M2 H 0.1622 0.2733 -0.0046 0.034 Uiso 0.50 calc PR
C1M C 0.1358(3) 0.4131(4) -0.0086(2) 0.0426(14) Uani 1 d .
H1M3 H 0.1261 0.4152 -0.0513 0.064 Uiso 1 calc R
H1M4 H 0.1529 0.4775 0.0081 0.064 Uiso 1 calc R
H1M5 H 0.0977 0.3993 0.0014 0.064 Uiso 1 calc R
O1A O 0.10710(13) 0.2578(3) 0.08721(14) 0.0307(8) Uani 1 d .
O2A O 0.09201(14) 0.1966(3) 0.16746(14) 0.0394(9) Uani 1 d .
H2A H 0.1276 0.2103 0.1836 0.047 Uiso 1 d R
C1A C 0.0735(2) 0.2185(4) 0.1121(2) 0.0262(11) Uani 1 d .
C2A C 0.0073(2) 0.1882(4) 0.0799(2) 0.0346(12) Uani 1 d .
C3A C 0.0093(3) 0.0762(5) 0.0691(4) 0.079(3) Uani 1 d .
H3A1 H 0.0249 0.0414 0.1067 0.118 Uiso 1 calc R
H3A2 H 0.0370 0.0631 0.0456 0.118 Uiso 1 calc R
H3A3 H -0.0326 0.0523 0.0480 0.118 Uiso 1 calc R
C4A C -0.0164(3) 0.2433(7) 0.0231(3) 0.084(3) Uani 1 d .
H4A1 H -0.0593 0.2229 0.0029 0.126 Uiso 1 calc R
H4A2 H 0.0098 0.2281 -0.0014 0.126 Uiso 1 calc R
H4A3 H -0.0153 0.3151 0.0309 0.126 Uiso 1 calc R
C5A C -0.0346(2) 0.2048(5) 0.1176(3) 0.0516(16) Uani 1 d .
H5A1 H -0.0182 0.1680 0.1545 0.077 Uiso 1 calc R
H5A2 H -0.0766 0.1811 0.0967 0.077 Uiso 1 calc R
H5A3 H -0.0361 0.2761 0.1260 0.077 Uiso 1 calc R
O1B O 0.16263(13) 0.4369(2) 0.22578(13) 0.0260(7) Uani 1 d .
O2B O 0.15816(14) 0.4357(3) 0.13152(14) 0.0295(8) Uani 1 d .
C1B C 0.1410(2) 0.4668(3) 0.1728(2) 0.0244(10) Uani 1 d .
C2B C 0.0902(2) 0.5466(4) 0.1606(2) 0.0308(11) Uani 1 d .
C3B C 0.0796(4) 0.5930(6) 0.1015(3) 0.093(3) Uani 1 d .
H3B1 H 0.1179 0.6251 0.1001 0.139 Uiso 1 calc R
H3B2 H 0.0464 0.6428 0.0945 0.139 Uiso 1 calc R
H3B3 H 0.0674 0.5413 0.0713 0.139 Uiso 1 calc R
C4B C 0.0319(3) 0.4963(5) 0.1645(4) 0.075(2) Uani 1 d .
H4B1 H 0.0399 0.4667 0.2035 0.112 Uiso 1 calc R
H4B2 H 0.0193 0.4440 0.1347 0.112 Uiso 1 calc R
H4B3 H -0.0015 0.5457 0.1580 0.112 Uiso 1 calc R
C5B C 0.1090(3) 0.6264(5) 0.2082(3) 0.072(2) Uani 1 d .
H5B1 H 0.1157 0.5955 0.2467 0.108 Uiso 1 calc R
H5B2 H 0.0759 0.6763 0.2014 0.108 Uiso 1 calc R
H5B3 H 0.1475 0.6587 0.2072 0.108 Uiso 1 calc R
O1C O 0.28021(15) 0.4527(3) 0.11434(14) 0.0324(8) Uani 1 d .
O2C O 0.28124(13) 0.4053(2) 0.20120(13) 0.0239(7) Uani 1 d .
C1C C 0.29646(19) 0.4676(4) 0.16847(19) 0.0234(10) Uani 1 d .
C2C C 0.3322(2) 0.5605(4) 0.1959(2) 0.0316(12) Uani 1 d .
C3C C 0.3836(2) 0.5309(4) 0.2514(2) 0.0430(14) Uani 1 d .
H3C1 H 0.4069 0.5904 0.2694 0.064 Uiso 1 calc R
H3C2 H 0.4117 0.4836 0.2415 0.064 Uiso 1 calc R
H3C3 H 0.3652 0.4996 0.2790 0.064 Uiso 1 calc R
C4C C 0.3597(3) 0.6127(5) 0.1535(3) 0.0603(19) Uani 1 d .
H4C1 H 0.3825 0.6722 0.1722 0.090 Uiso 1 calc R
H4C2 H 0.3262 0.6322 0.1182 0.090 Uiso 1 calc R
H4C3 H 0.3882 0.5673 0.1426 0.090 Uiso 1 calc R
C5C C 0.2850(3) 0.6290(4) 0.2115(3) 0.0486(15) Uani 1 d .
H5C1 H 0.3059 0.6904 0.2295 0.073 Uiso 1 calc R
H5C2 H 0.2680 0.5947 0.2392 0.073 Uiso 1 calc R
H5C3 H 0.2512 0.6455 0.1759 0.073 Uiso 1 calc R
O1D O 0.30814(14) 0.2499(3) 0.08411(13) 0.0296(8) Uani 1 d .
O2D O 0.31343(13) 0.2151(2) 0.17420(13) 0.0239(7) Uani 1 d .
C1D C 0.33862(19) 0.2159(3) 0.1343(2) 0.0230(10) Uani 1 d .
C2D C 0.4048(2) 0.1781(4) 0.1476(2) 0.0284(11) Uani 1 d .
C3D C 0.4433(2) 0.2239(5) 0.2054(3) 0.0577(19) Uani 1 d .
H3D1 H 0.4245 0.2074 0.2359 0.087 Uiso 1 calc R
H3D2 H 0.4444 0.2965 0.2012 0.087 Uiso 1 calc R
H3D3 H 0.4857 0.1974 0.2163 0.087 Uiso 1 calc R
C4D C 0.4321(2) 0.2017(5) 0.0991(3) 0.0571(18) Uani 1 d .
H4D1 H 0.4747 0.1759 0.1096 0.086 Uiso 1 calc R
H4D2 H 0.4325 0.2740 0.0936 0.086 Uiso 1 calc R
H4D3 H 0.4068 0.1703 0.0626 0.086 Uiso 1 calc R
C5D C 0.4031(3) 0.0654(5) 0.1548(3) 0.0569(18) Uani 1 d .
H5D1 H 0.3855 0.0495 0.1862 0.085 Uiso 1 calc R
H5D2 H 0.4453 0.0386 0.1646 0.085 Uiso 1 calc R
H5D3 H 0.3772 0.0355 0.1180 0.085 Uiso 1 calc R
O1E O 0.23331(14) 0.0469(2) 0.18126(13) 0.0254(7) Uani 1 d .
O2E O 0.20445(15) 0.1314(2) 0.09655(14) 0.0281(8) Uani 1 d .
C1E C 0.21318(19) 0.0524(4) 0.1250(2) 0.0246(11) Uani 1 d .
C2E C 0.2012(2) -0.0477(4) 0.0929(2) 0.0293(11) Uani 1 d .
C3E C 0.1729(3) -0.0305(4) 0.0275(2) 0.0407(14) Uani 1 d .
H3E1 H 0.2012 0.0101 0.0133 0.061 Uiso 1 calc R
H3E2 H 0.1331 0.0043 0.0199 0.061 Uiso 1 calc R
H3E3 H 0.1661 -0.0948 0.0071 0.061 Uiso 1 calc R
C4E C 0.1574(3) -0.1106(4) 0.1149(3) 0.0495(16) Uani 1 d .
H4E1 H 0.1758 -0.1218 0.1571 0.074 Uiso 1 calc R
H4E2 H 0.1506 -0.1749 0.0945 0.074 Uiso 1 calc R
H4E3 H 0.1176 -0.0759 0.1073 0.074 Uiso 1 calc R
C5E C 0.2639(3) -0.1020(4) 0.1059(3) 0.0520(16) Uani 1 d .
H5E1 H 0.2816 -0.1127 0.1482 0.078 Uiso 1 calc R
H5E2 H 0.2925 -0.0615 0.0920 0.078 Uiso 1 calc R
H5E3 H 0.2575 -0.1665 0.0857 0.078 Uiso 1 calc R
C1S C 0.2500 0.5970(6) 0.0000 0.051(2) Uani 1 d S
H1S1 H 0.2343 0.5551 -0.0344 0.061 Uiso 1 d R
Cl1S Cl 0.18852(9) 0.67193(13) 0.00677(8) 0.0693(5) Uani 1 d .

loop_
_atom_site_aniso_label
_atom_site_aniso_U_11
_atom_site_aniso_U_22
_atom_site_aniso_U_33
_atom_site_aniso_U_23
_atom_site_aniso_U_13
_atom_site_aniso_U_12
Dy1 0.02083(10) 0.01778(11) 0.01667(10) 0.00058(10) 0.00693(8) -0.00023(10)
Mn1 0.0205(3) 0.0153(3) 0.0155(3) -0.0002(3) 0.0053(3) 0.0006(3)
O1 0.0135(13) 0.0168(16) 0.0157(14) -0.0009(13) 0.0033(11) -0.0006(12)
O1M 0.0315(17) 0.031(2) 0.0230(17) 0.0020(15) 0.0082(14) 0.0044(15)
C1M 0.061(4) 0.037(3) 0.029(3) 0.008(3) 0.013(3) 0.012(3)
O1A 0.0233(16) 0.039(2) 0.0291(18) 0.0045(17) 0.0069(14) -0.0035(16)
O2A 0.0227(15) 0.065(3) 0.0276(18) 0.008(2) 0.0037(14) -0.0141(19)
C1A 0.026(2) 0.025(3) 0.029(3) -0.004(2) 0.010(2) 0.002(2)
C2A 0.023(2) 0.046(3) 0.034(3) -0.006(3) 0.007(2) -0.009(2)
C3A 0.042(4) 0.067(5) 0.119(7) -0.054(5) 0.014(4) -0.022(4)
C4A 0.034(3) 0.157(8) 0.045(4) 0.035(5) -0.009(3) -0.016(4)
C5A 0.026(2) 0.073(5) 0.058(4) -0.015(4) 0.017(3) -0.008(3)
O1B 0.0296(16) 0.0259(19) 0.0242(17) 0.0026(15) 0.0106(14) 0.0108(15)
O2B 0.0329(17) 0.028(2) 0.0280(18) 0.0014(16) 0.0106(15) 0.0098(16)
C1B 0.025(2) 0.017(3) 0.032(3) 0.001(2) 0.011(2) 0.001(2)
C2B 0.035(3) 0.025(3) 0.034(3) 0.007(2) 0.012(2) 0.014(2)
C3B 0.116(6) 0.106(7) 0.070(5) 0.050(5) 0.050(5) 0.084(6)
C4B 0.032(3) 0.053(4) 0.139(7) 0.027(5) 0.026(4) 0.014(3)
C5B 0.061(4) 0.045(4) 0.095(6) -0.019(4) 0.000(4) 0.023(4)
O1C 0.046(2) 0.027(2) 0.0302(19) -0.0009(16) 0.0206(16) -0.0120(17)
O2C 0.0258(16) 0.0201(18) 0.0260(17) 0.0047(15) 0.0084(14) -0.0042(14)
C1C 0.022(2) 0.030(3) 0.021(2) -0.001(2) 0.0116(19) -0.004(2)
C2C 0.039(3) 0.028(3) 0.029(3) -0.002(2) 0.013(2) -0.014(2)
C3C 0.041(3) 0.036(3) 0.049(3) -0.004(3) 0.009(3) -0.012(3)
C4C 0.084(5) 0.049(4) 0.052(4) -0.005(3) 0.028(3) -0.047(4)
C5C 0.063(4) 0.022(3) 0.056(4) -0.007(3) 0.012(3) -0.005(3)
O1D 0.0304(17) 0.037(2) 0.0248(18) 0.0066(16) 0.0131(14) 0.0047(16)
O2D 0.0241(15) 0.030(2) 0.0221(16) 0.0028(15) 0.0133(13) 0.0013(14)
C1D 0.023(2) 0.020(3) 0.029(3) -0.005(2) 0.011(2) -0.006(2)
C2D 0.026(2) 0.030(3) 0.032(3) 0.004(2) 0.012(2) 0.004(2)
C3D 0.031(3) 0.079(5) 0.059(4) -0.016(4) 0.009(3) -0.004(3)
C4D 0.044(3) 0.081(5) 0.060(4) 0.024(4) 0.036(3) 0.024(4)
C5D 0.058(4) 0.046(4) 0.079(5) 0.014(4) 0.037(4) 0.017(3)
O1E 0.0381(17) 0.0178(17) 0.0211(17) -0.0039(14) 0.0103(14) -0.0037(15)
O2E 0.0403(19) 0.0197(19) 0.0235(17) -0.0039(15) 0.0088(15) -0.0044(15)
C1E 0.021(2) 0.027(3) 0.025(3) -0.005(2) 0.0074(19) -0.003(2)
C2E 0.035(3) 0.024(3) 0.027(3) -0.006(2) 0.008(2) -0.005(2)
C3E 0.054(3) 0.034(3) 0.033(3) -0.012(3) 0.012(3) -0.004(3)
C4E 0.077(4) 0.032(3) 0.044(3) -0.012(3) 0.025(3) -0.027(3)
C5E 0.056(4) 0.036(4) 0.057(4) -0.018(3) 0.008(3) 0.012(3)
C1S 0.075(6) 0.035(5) 0.042(5) 0.000 0.019(4) 0.000
Cl1S 0.0844(12) 0.0502(11) 0.0811(12) -0.0168(9) 0.0371(10) 0.0047(9)

loop_
_atom_type_symbol
_atom_type_description
_atom_type_scat_dispersion_real
_atom_type_scat_dispersion_imag
_atom_type_scat_source
C C 0.0033 0.0016 'International Tables Vol C Tables 4.2.6.8 and 6.1.1.4'
H H 0.0000 0.0000 'International Tables Vol C Tables 4.2.6.8 and 6.1.1.4'
O O 0.0106 0.0060 'International Tables Vol C Tables 4.2.6.8 and 6.1.1.4'
Mn Mn 0.3368 0.7283 'International Tables Vol C Tables 4.2.6.8 and 6.1.1.4'
Dy Dy -0.1892 4.4098 'International Tables Vol C Tables 4.2.6.8 and 6.1.1.4'
Cl Cl 0.1484 0.1585 'International Tables Vol C Tables 4.2.6.8 and 6.1.1.4'

loop_
_geom_angle_atom_site_label_1
_geom_angle_atom_site_label_2
_geom_angle_atom_site_label_3
_geom_angle
_geom_angle_site_symmetry_1
_geom_angle_site_symmetry_3
O1 Dy1 O2E 80.14(11) . .
O1 Dy1 O2B 81.86(11) . .
O2E Dy1 O2B 136.62(11) . .
O1 Dy1 O1M 151.51(10) . .
O2E Dy1 O1M 89.54(11) . .
O2B Dy1 O1M 87.92(11) . .
O1 Dy1 O2D 71.49(9) . .
O2E Dy1 O2D 72.12(11) . .
O2B Dy1 O2D 136.64(10) . .
O1M Dy1 O2D 130.36(10) . .
O1 Dy1 O1C 121.04(10) . .
O2E Dy1 O1C 147.15(11) . .
O2B Dy1 O1C 74.78(11) . .
O1M Dy1 O1C 81.06(11) . .
O2D Dy1 O1C 90.20(11) . .
O1 Dy1 O1A 76.79(10) . .
O2E Dy1 O1A 69.08(11) . .
O2B Dy1 O1A 68.51(12) . .
O1M Dy1 O1A 74.73(11) . .
O2D Dy1 O1A 133.09(11) . .
O1C Dy1 O1A 136.23(11) . .
O1 Dy1 O1D 123.02(10) . .
O2E Dy1 O1D 74.58(11) . .
O2B Dy1 O1D 146.30(11) . .
O1M Dy1 O1D 78.54(10) . .
O2D Dy1 O1D 52.43(10) . .
O1C Dy1 O1D 72.71(11) . .
O1A Dy1 O1D 134.46(11) . .
O1 Dy1 O2C 69.34(10) . .
O2E Dy1 O2C 135.92(11) . .
O2B Dy1 O2C 70.35(11) . .
O1M Dy1 O2C 131.46(11) . .
O2D Dy1 O2C 68.51(10) . .
O1C Dy1 O2C 51.95(10) . .
O1A Dy1 O2C 129.37(10) . .
O1D Dy1 O2C 95.88(10) . .
O1 Dy1 C1D 97.30(11) . .
O2E Dy1 C1D 72.54(12) . .
O2B Dy1 C1D 149.15(12) . .
O1M Dy1 C1D 104.84(12) . .
O2D Dy1 C1D 26.05(11) . .
O1C Dy1 C1D 79.55(12) . .
O1A Dy1 C1D 141.61(12) . .
O1D Dy1 C1D 26.43(11) . .
O2C Dy1 C1D 80.46(11) . .
O1 Dy1 C1C 95.29(11) . .
O2E Dy1 C1C 151.08(12) . .
O2B Dy1 C1C 69.59(12) . .
O1M Dy1 C1C 105.96(12) . .
O2D Dy1 C1C 79.32(12) . .
O1C Dy1 C1C 25.80(11) . .
O1A Dy1 C1C 138.04(12) . .
O1D Dy1 C1C 84.57(12) . .
O2C Dy1 C1C 26.18(11) . .
C1D Dy1 C1C 79.84(13) . .
O1 Dy1 Mn1 31.62(7) . 7
O2E Dy1 Mn1 110.59(8) . 7
O2B Dy1 Mn1 65.38(8) . 7
O1M Dy1 Mn1 153.25(8) . 7
O2D Dy1 Mn1 74.38(7) . 7
O1C Dy1 Mn1 89.94(8) . 7
O1A Dy1 Mn1 95.60(8) . 7
O1D Dy1 Mn1 122.82(8) . 7
O2C Dy1 Mn1 39.64(7) . 7
C1D Dy1 Mn1 98.13(10) . 7
C1C Dy1 Mn1 64.56(9) . 7
O1 Mn1 O1 82.22(12) . 7
O1 Mn1 O1B 174.09(13) . 7
O1 Mn1 O1B 94.60(13) 7 7
O1 Mn1 O1E 95.62(13) . .
O1 Mn1 O1E 175.97(12) 7 .
O1B Mn1 O1E 87.84(14) 7 .
O1 Mn1 O2C 93.99(11) . 7
O1 Mn1 O2C 83.86(12) 7 7
O1B Mn1 O2C 90.60(12) 7 7
O1E Mn1 O2C 92.91(12) . 7
O1 Mn1 O2D 83.05(11) . .
O1 Mn1 O2D 95.96(12) 7 .
O1B Mn1 O2D 92.36(12) 7 .
O1E Mn1 O2D 87.14(12) . .
O2C Mn1 O2D 177.03(11) 7 .
O1 Mn1 Mn1 41.14(9) . 7
O1 Mn1 Mn1 41.08(8) 7 7
O1B Mn1 Mn1 135.48(10) 7 7
O1E Mn1 Mn1 136.67(10) . 7
O2C Mn1 Mn1 88.58(9) 7 7
O2D Mn1 Mn1 89.35(9) . 7
O1 Mn1 Dy1 98.25(9) . 7
O1 Mn1 Dy1 39.95(8) 7 7
O1B Mn1 Dy1 82.25(9) 7 7
O1E Mn1 Dy1 137.62(9) . 7
O2C Mn1 Dy1 46.43(8) 7 7
O2D Mn1 Dy1 134.15(8) . 7
Mn1 Mn1 Dy1 65.55(2) 7 7
O1 Mn1 Dy1 39.75(8) . .
O1 Mn1 Dy1 97.99(9) 7 .
O1B Mn1 Dy1 136.61(9) 7 .
O1E Mn1 Dy1 82.35(10) . .
O2C Mn1 Dy1 131.86(8) 7 .
O2D Mn1 Dy1 45.20(7) . .
Mn1 Mn1 Dy1 65.32(3) 7 .
Dy1 Mn1 Dy1 130.87(3) 7 .
Mn1 O1 Mn1 97.78(12) . 7
Mn1 O1 Dy1 108.82(12) . .
Mn1 O1 Dy1 108.43(13) 7 .
C1M O1M Dy1 122.2(3) . .
C1A O1A Dy1 134.2(3) . .
O1A C1A O2A 123.1(4) . .
O1A C1A C2A 122.3(4) . .
O2A C1A C2A 114.5(4) . .
C4A C2A C1A 110.5(4) . .
C4A C2A C5A 111.0(5) . .
C1A C2A C5A 111.0(4) . .
C4A C2A C3A 110.7(6) . .
C1A C2A C3A 105.9(4) . .
C5A C2A C3A 107.7(5) . .
C1B O1B Mn1 129.2(3) . 7
C1B O2B Dy1 135.8(3) . .
O2B C1B O1B 124.9(4) . .
O2B C1B C2B 118.9(4) . .
O1B C1B C2B 116.2(4) . .
C3B C2B C4B 111.0(6) . .
C3B C2B C5B 110.1(6) . .
C4B C2B C5B 108.2(5) . .
C3B C2B C1B 111.1(4) . .
C4B C2B C1B 107.2(4) . .
C5B C2B C1B 109.2(4) . .
C1C O1C Dy1 95.2(3) . .
C1C O2C Mn1 157.2(3) . 7
C1C O2C Dy1 93.3(3) . .
Mn1 O2C Dy1 93.93(11) 7 .
O1C C1C O2C 119.4(4) . .
O1C C1C C2C 121.7(4) . .
O2C C1C C2C 118.9(4) . .
O1C C1C Dy1 58.9(2) . .
O2C C1C Dy1 60.6(2) . .
C2C C1C Dy1 174.7(3) . .
C1C C2C C4C 111.1(4) . .
C1C C2C C3C 108.9(4) . .
C4C C2C C3C 110.2(4) . .
C1C C2C C5C 106.2(4) . .
C4C C2C C5C 110.4(5) . .
C3C C2C C5C 109.9(4) . .
C1D O1D Dy1 93.2(2) . .
C1D O2D Mn1 158.4(3) . .
C1D O2D Dy1 95.2(3) . .
Mn1 O2D Dy1 93.22(10) . .
O2D C1D O1D 118.9(4) . .
O2D C1D C2D 119.3(4) . .
O1D C1D C2D 121.8(4) . .
O2D C1D Dy1 58.7(2) . .
O1D C1D Dy1 60.4(2) . .
C2D C1D Dy1 174.6(3) . .
C4D C2D C1D 112.5(4) . .
C4D C2D C3D 111.3(5) . .
C1D C2D C3D 107.7(4) . .
C4D C2D C5D 109.0(5) . .
C1D C2D C5D 107.2(4) . .
C3D C2D C5D 109.0(5) . .
C1E O1E Mn1 129.6(3) . .
C1E O2E Dy1 137.0(3) . .
O2E C1E O1E 124.7(4) . .
O2E C1E C2E 119.9(4) . .
O1E C1E C2E 115.4(4) . .
C4E C2E C3E 109.5(4) . .
C4E C2E C1E 110.2(4) . .
C3E C2E C1E 109.8(4) . .
C4E C2E C5E 109.1(5) . .
C3E C2E C5E 110.4(4) . .
C1E C2E C5E 107.9(4) . .
Cl1S C1S Cl1S 110.5(5) 2 .

loop_
_geom_bond_atom_site_label_1
_geom_bond_atom_site_label_2
_geom_bond_distance
_geom_bond_site_symmetry_2
Dy1 O1 2.329(3) .
Dy1 O2E 2.341(3) .
Dy1 O2B 2.353(3) .
Dy1 O1M 2.373(3) .
Dy1 O2D 2.450(3) .
Dy1 O1C 2.465(3) .
Dy1 O1A 2.477(3) .
Dy1 O1D 2.486(3) .
Dy1 O2C 2.499(3) .
Dy1 C1D 2.855(4) .
Dy1 C1C 2.865(5) .
Dy1 Mn1 3.4412(13) 7
Mn1 O1 1.899(3) .
Mn1 O1 1.902(3) 7
Mn1 O1B 1.949(3) 7
Mn1 O1E 1.948(3) .
Mn1 O2C 2.200(3) 7
Mn1 O2D 2.292(3) .
Mn1 Mn1 2.8637(16) 7
Mn1 Dy1 3.4412(13) 7
O1 Mn1 1.902(3) 7
O1M C1M 1.433(6) .
O1A C1A 1.224(5) .
O2A C1A 1.298(5) .
C1A C2A 1.513(6) .
C2A C4A 1.496(8) .
C2A C5A 1.520(7) .
C2A C3A 1.527(8) .
O1B C1B 1.276(5) .
O1B Mn1 1.949(3) 7
O2B C1B 1.245(5) .
C1B C2B 1.532(6) .
C2B C3B 1.500(8) .
C2B C4B 1.512(7) .
C2B C5B 1.527(8) .
O1C C1C 1.252(5) .
O2C C1C 1.266(5) .
O2C Mn1 2.200(3) 7
C1C C2C 1.520(6) .
C2C C4C 1.521(7) .
C2C C3C 1.524(7) .
C2C C5C 1.542(7) .
O1D C1D 1.273(5) .
O2D C1D 1.259(5) .
C1D C2D 1.518(6) .
C2D C4D 1.512(6) .
C2D C3D 1.521(7) .
C2D C5D 1.525(8) .
O1E C1E 1.287(5) .
O2E C1E 1.243(6) .
C1E C2E 1.531(7) .
C2E C4E 1.517(7) .
C2E C3E 1.519(7) .
C2E C5E 1.537(7) .
C1S Cl1S 1.765(5) 2
C1S Cl1S 1.765(5) .
